data_2216268
loop_
_publ_author_name
'Chan, Wing Yan'
'Baumgartner, Thomas'
'Lough, Alan J.'
'Manners, Ian'

_publ_section_title
;Bis{\m-1,4-bis[(diphenylphosphanyl)ethynyl]benzene-\k^2^<i>P</i>:<i>P</i>'}bis[<i>trans</i>-diiodidopalladium(II)]
 chloroform trisolvate
;
_journal_coeditor_code BT2515
_journal_issue 12
_journal_name_full 'Acta Crystallographica Section E'
_journal_page_first m2886
_journal_page_last m2886
_journal_paper_doi 10.1107/S160053680704620X
_journal_volume 63
_journal_year 2007
_chemical_formula_iupac '[Pd2 I4 (C34 H24 P2)2], 3C H Cl3'
_chemical_formula_moiety 'C68 H48 I4 P4 Pd2, 3(C H Cl3)'
_chemical_formula_sum 'C71 H51 Cl9 I4 P4 Pd2'
_chemical_formula_weight 2067.45
_chemical_name_systematic
;
Bis{\m-1,4-bis[(diphenylphosphanyl)ethynyl]benzene-\k^2^P:P'}bis[trans-
diiodidopalladium(II)] chloroform trisolvate
;
_space_group_IT_number 15
_symmetry_cell_setting monoclinic
_symmetry_space_group_name_Hall '-C 2yc'
_symmetry_space_group_name_H-M 'C 1 2/c 1'
_atom_sites_solution_hydrogens geom
_atom_sites_solution_primary direct
_atom_sites_solution_secondary difmap
_cell_angle_alpha 90.00
_cell_angle_beta 99.804(3)
_cell_angle_gamma 90.00
_cell_formula_units_Z 4
_cell_length_a 20.8960(9)
_cell_length_b 9.5920(5)
_cell_length_c 38.832(2)
_cell_measurement_reflns_used 19576
_cell_measurement_temperature 150.0(10)
_cell_measurement_theta_max 25.0
_cell_measurement_theta_min 2.6
_cell_volume 7669.6(7)
_computing_cell_refinement 'DENZO-SMN (Otwinowski & Minor, 1997)'
_computing_data_collection 'COLLECT (Nonius, 2002)'
_computing_data_reduction 'DENZO-SMN (Otwinowski & Minor, 1997)'
_computing_molecular_graphics 'SHELXTL (Sheldrick, 2001)'
_computing_publication_material 'SHELXTL (Sheldrick, 2001)'
_computing_structure_refinement 'SHELXTL (Sheldrick, 2001)'
_computing_structure_solution 'SIR92 (Altomare <i>et al.</i>,  1994)'
_diffrn_ambient_temperature 150(2)
_diffrn_detector_area_resol_mean 9
_diffrn_measured_fraction_theta_full 0.987
_diffrn_measured_fraction_theta_max 0.987
_diffrn_measurement_device_type 'Nonius KappaCCD'
_diffrn_measurement_method '\f scans and \w scans with \k offsets'
_diffrn_radiation_monochromator graphite
_diffrn_radiation_source 'fine-focus sealed tube'
_diffrn_radiation_type MoK\a
_diffrn_radiation_wavelength 0.71073
_diffrn_reflns_av_R_equivalents 0.0860
_diffrn_reflns_av_sigmaI/netI 0.1210
_diffrn_reflns_limit_h_max 24
_diffrn_reflns_limit_h_min -24
_diffrn_reflns_limit_k_max 11
_diffrn_reflns_limit_k_min -11
_diffrn_reflns_limit_l_max 46
_diffrn_reflns_limit_l_min -45
_diffrn_reflns_number 19576
_diffrn_reflns_theta_full 25.00
_diffrn_reflns_theta_max 25.00
_diffrn_reflns_theta_min 2.64
_diffrn_standards_number 0
_exptl_absorpt_coefficient_mu 2.515
_exptl_absorpt_correction_T_max 0.958
_exptl_absorpt_correction_T_min 0.827
_exptl_absorpt_correction_type multi-scan
_exptl_absorpt_process_details '(SORTAV; Blessing, 1995)'
_exptl_crystal_colour colourless
_exptl_crystal_density_diffrn 1.790
_exptl_crystal_density_method 'not measured'
_exptl_crystal_description needle
_exptl_crystal_F_000 3976
_exptl_crystal_size_max 0.14
_exptl_crystal_size_mid 0.06
_exptl_crystal_size_min 0.02
_refine_diff_density_max 1.056
_refine_diff_density_min -0.913
_refine_ls_extinction_method none
_refine_ls_goodness_of_fit_ref 1.007
_refine_ls_hydrogen_treatment constr
_refine_ls_matrix_type full
_refine_ls_number_parameters 411
_refine_ls_number_reflns 6672
_refine_ls_number_restraints 4
_refine_ls_restrained_S_all 1.006
_refine_ls_R_factor_all 0.1302
_refine_ls_R_factor_gt 0.0555
_refine_ls_shift/su_max 0.002
_refine_ls_shift/su_mean 0.000
_refine_ls_structure_factor_coef Fsqd
_refine_ls_weighting_details 'calc w=1/[\s^2^(Fo^2^)+(0.024P)^2^+42.7375P] where P=(Fo^2^+2Fc^2^)/3'
_refine_ls_weighting_scheme calc
_refine_ls_wR_factor_gt 0.0888
_refine_ls_wR_factor_ref 0.1118
_reflns_number_gt 3732
_reflns_number_total 6672
_reflns_threshold_expression I>2\s(I)
_cod_data_source_file bt2515.cif
_cod_data_source_block I
_cod_depositor_comments
;
The following automatic conversions were performed:
'_symmetry_cell_setting' value 'Monoclinic' changed to 'monoclinic'
according to '/home/saulius/struct/CIF-dictionaries/cif_core.dic'
dictionary named 'cif_core.dic' version 2.4.1 from 2010-06-29.

Automatic conversion script
Id: cif_fix_enum 1527 2010-12-29 10:47:43Z saulius 

The following automatic conversions were performed:

'_symmetry_cell_setting' value 'Monoclinic' changed to 'monoclinic'
according to /home/saulius/struct/CIF-dictionaries/cif_core.dic
dictionary named 'cif_core.dic' version 2.4.1 from 2010-06-29.

Automatic conversion script
Id: cif_fix_values 1715 2011-07-08 13:25:40Z adriana 
;
_cod_original_sg_symbol_H-M 'C 2/c'
_cod_database_code 2216268
_cod_database_fobs_code 2216268

loop_
_symmetry_equiv_pos_as_xyz
'x, y, z'
'-x, y, -z+1/2'
'x+1/2, y+1/2, z'
'-x+1/2, y+1/2, -z+1/2'
'-x, -y, -z'
'x, -y, z-1/2'
'-x+1/2, -y+1/2, -z'
'x+1/2, -y+1/2, z-1/2'

loop_
_atom_site_type_symbol
_atom_site_label
_atom_site_fract_x
_atom_site_fract_y
_atom_site_fract_z
_atom_site_U_iso_or_equiv
_atom_site_adp_type
_atom_site_calc_flag
_atom_site_refinement_flags
_atom_site_occupancy
Pd Pd1 0.67135(3) 0.12571(7) 0.633756(18) 0.0337(2) Uani d . 1
I I1 0.72848(3) -0.04250(7) 0.595490(18) 0.0489(2) Uani d . 1
I I2 0.61881(3) 0.24764(6) 0.681462(16) 0.04193(19) Uani d . 1
P P1 0.57291(10) 0.0364(2) 0.60639(6) 0.0338(6) Uani d . 1
P P2 0.77171(11) 0.2254(2) 0.65447(6) 0.0363(6) Uani d . 1
C C1 0.5693(4) 0.0548(9) 0.5615(3) 0.044(3) Uani d . 1
C C2 0.5810(4) 0.0764(9) 0.5327(2) 0.040(2) Uani d . 1
C C3 0.6019(4) 0.1060(10) 0.5002(2) 0.040(2) Uani d . 1
C C4 0.6216(5) 0.2398(11) 0.4932(3) 0.061(3) Uani d . 1
H H4A 0.6192 0.3123 0.5096 0.073 Uiso calc R 1
C C5 0.6448(5) 0.2686(11) 0.4626(3) 0.059(3) Uani d . 1
H H5A 0.6577 0.3608 0.4580 0.071 Uiso calc R 1
C C6 0.6491(4) 0.1649(10) 0.4388(2) 0.043(2) Uani d . 1
C C7 0.6299(4) 0.0311(9) 0.4456(2) 0.043(2) Uani d . 1
H H7A 0.6329 -0.0411 0.4291 0.051 Uiso calc R 1
C C8 0.6064(4) 0.0008(10) 0.4760(2) 0.043(2) Uani d . 1
H H8A 0.5933 -0.0915 0.4803 0.052 Uiso calc R 1
C C9 0.6710(4) 0.1963(9) 0.4067(3) 0.045(3) Uani d . 1
C C10 0.6902(4) 0.2313(9) 0.3808(2) 0.039(2) Uani d . 1
C C11 0.5605(4) -0.1473(9) 0.6139(2) 0.034(2) Uani d . 1
C C12 0.5926(4) -0.2073(10) 0.6446(2) 0.045(3) Uani d . 1
H H12A 0.6227 -0.1541 0.6604 0.054 Uiso calc R 1
C C13 0.5805(4) -0.3451(10) 0.6522(3) 0.047(3) Uani d . 1
H H13A 0.6024 -0.3867 0.6731 0.056 Uiso calc R 1
C C14 0.5369(5) -0.4205(10) 0.6294(3) 0.053(3) Uani d . 1
H H14A 0.5283 -0.5145 0.6348 0.063 Uiso calc R 1
C C15 0.5047(5) -0.3619(11) 0.5983(3) 0.064(3) Uani d . 1
H H15A 0.4745 -0.4155 0.5826 0.077 Uiso calc R 1
C C16 0.5172(4) -0.2262(9) 0.5908(3) 0.044(3) Uani d . 1
H H16A 0.4960 -0.1858 0.5695 0.053 Uiso calc R 1
C C21 0.4980(4) 0.1166(9) 0.6141(2) 0.034(2) Uani d . 1
C C22 0.4672(4) 0.0657(10) 0.6404(2) 0.045(3) Uani d . 1
H H22A 0.4846 -0.0130 0.6536 0.054 Uiso calc R 1
C C23 0.4114(4) 0.1278(11) 0.6476(3) 0.051(3) Uani d . 1
H H23A 0.3904 0.0911 0.6655 0.061 Uiso calc R 1
C C24 0.3862(5) 0.2435(11) 0.6288(3) 0.061(3) Uani d . 1
H H24A 0.3479 0.2864 0.6339 0.073 Uiso calc R 1
C C25 0.4161(4) 0.2965(9) 0.6030(3) 0.057(3) Uani d . 1
H H25A 0.3988 0.3763 0.5903 0.069 Uiso calc R 1
C C26 0.4718(4) 0.2337(9) 0.5956(2) 0.045(2) Uani d . 1
H H26A 0.4924 0.2708 0.5776 0.053 Uiso calc R 1
C C31 0.7750(4) 0.3889(10) 0.6778(3) 0.041(2) Uani d . 1
C C32 0.8069(5) 0.4039(11) 0.7117(3) 0.055(3) Uani d . 1
H H32A 0.8268 0.3249 0.7238 0.066 Uiso calc R 1
C C33 0.8103(5) 0.5302(14) 0.7282(3) 0.076(4) Uani d . 1
H H33A 0.8324 0.5386 0.7517 0.092 Uiso calc R 1
C C34 0.7823(5) 0.6428(14) 0.7111(4) 0.080(4) Uani d . 1
H H34A 0.7843 0.7297 0.7230 0.096 Uiso calc R 1
C C35 0.7511(5) 0.6362(12) 0.6771(4) 0.068(4) Uani d . 1
H H35A 0.7321 0.7168 0.6654 0.082 Uiso calc R 1
C C36 0.7483(4) 0.5061(11) 0.6601(3) 0.053(3) Uani d . 1
H H36A 0.7279 0.4988 0.6364 0.063 Uiso calc R 1
C C41 0.8270(4) 0.1125(9) 0.6827(2) 0.038(2) Uani d . 1
C C42 0.8062(5) 0.0596(10) 0.7121(3) 0.056(3) Uani d . 1
H H42A 0.7633 0.0772 0.7160 0.067 Uiso calc R 1
C C43 0.8482(6) -0.0186(11) 0.7354(3) 0.067(3) Uani d . 1
H H43A 0.8343 -0.0508 0.7561 0.080 Uiso calc R 1
C C44 0.9086(6) -0.0514(11) 0.7300(3) 0.071(3) Uani d . 1
H H44A 0.9364 -0.1086 0.7461 0.085 Uiso calc R 1
C C45 0.9286(5) 0.0010(11) 0.7005(3) 0.066(3) Uani d . 1
H H45A 0.9710 -0.0205 0.6963 0.080 Uiso calc R 1
C C46 0.8881(5) 0.0846(10) 0.6767(3) 0.053(3) Uani d . 1
H H46A 0.9029 0.1214 0.6567 0.064 Uiso calc R 1
Cl Cl1 0.56608(16) 0.6246(3) 0.51296(10) 0.0983(11) Uani d D 1
Cl Cl2 0.7013(2) 0.6345(6) 0.5168(2) 0.255(4) Uani d D 1
Cl Cl3 0.6484(3) 0.4900(7) 0.56931(13) 0.206(3) Uani d D 1
C C1S 0.63949(19) 0.6309(12) 0.5412(2) 0.150(8) Uani d D 1
H H1SA 0.6412 0.7185 0.5553 0.180 Uiso calc R 1
Cl Cl5 1.03790(18) -0.6728(4) 0.72255(9) 0.1068(12) Uani d D 1
Cl Cl4 1.0000 -0.4169(5) 0.7500 0.125(2) Uani d SD 1
C C2S 0.9795(9) -0.5888(12) 0.7413(6) 0.110(13) Uani d PD 0.50
H H2SA 0.9404 -0.5888 0.7242 0.132 Uiso d PR 0.50

loop_
_atom_site_aniso_label
_atom_site_aniso_U_11
_atom_site_aniso_U_22
_atom_site_aniso_U_33
_atom_site_aniso_U_12
_atom_site_aniso_U_13
_atom_site_aniso_U_23
Pd1 0.0336(4) 0.0372(4) 0.0304(4) -0.0009(3) 0.0059(3) -0.0015(4)
I1 0.0401(4) 0.0537(4) 0.0545(5) 0.0011(3) 0.0122(3) -0.0148(4)
I2 0.0428(4) 0.0494(4) 0.0349(4) -0.0031(3) 0.0102(3) -0.0075(3)
P1 0.0339(13) 0.0402(15) 0.0282(15) -0.0027(11) 0.0075(11) -0.0005(12)
P2 0.0398(14) 0.0423(16) 0.0275(14) -0.0021(12) 0.0076(12) 0.0013(12)
C1 0.045(6) 0.042(6) 0.048(7) -0.003(5) 0.015(5) -0.009(5)
C2 0.043(6) 0.041(6) 0.037(6) -0.012(5) 0.009(5) 0.003(5)
C3 0.051(6) 0.044(6) 0.027(6) -0.006(5) 0.012(5) 0.001(5)
C4 0.101(9) 0.050(7) 0.036(7) -0.014(6) 0.024(6) -0.004(5)
C5 0.081(8) 0.058(7) 0.044(7) -0.025(6) 0.023(6) -0.002(6)
C6 0.050(6) 0.044(6) 0.036(6) -0.009(5) 0.009(5) -0.001(5)
C7 0.051(6) 0.044(6) 0.033(6) -0.014(5) 0.009(5) -0.001(5)
C8 0.047(6) 0.045(6) 0.038(6) -0.008(5) 0.010(5) 0.007(5)
C9 0.039(6) 0.051(6) 0.045(7) -0.012(5) 0.009(5) 0.006(5)
C10 0.037(5) 0.040(6) 0.042(6) -0.016(5) 0.010(5) -0.001(5)
C11 0.032(5) 0.041(6) 0.033(6) -0.002(5) 0.012(5) -0.003(5)
C12 0.054(6) 0.048(7) 0.036(7) -0.011(5) 0.012(5) 0.000(5)
C13 0.038(6) 0.047(7) 0.052(7) 0.000(5) 0.002(5) 0.004(6)
C14 0.062(7) 0.033(6) 0.065(8) -0.005(5) 0.018(6) 0.012(6)
C15 0.068(7) 0.043(7) 0.079(10) -0.021(6) 0.007(7) -0.009(7)
C16 0.043(6) 0.033(6) 0.054(7) -0.009(5) 0.000(5) 0.001(5)
C21 0.034(5) 0.034(6) 0.035(6) 0.000(4) 0.006(5) 0.001(5)
C22 0.045(6) 0.055(6) 0.040(6) -0.002(5) 0.023(5) -0.004(5)
C23 0.050(6) 0.060(7) 0.043(7) -0.003(6) 0.009(5) -0.005(6)
C24 0.038(6) 0.056(7) 0.089(9) -0.005(6) 0.012(6) -0.018(7)
C25 0.035(6) 0.034(6) 0.102(10) 0.006(5) 0.006(6) 0.006(6)
C26 0.044(6) 0.039(6) 0.051(7) -0.009(5) 0.010(5) -0.001(5)
C31 0.040(6) 0.054(7) 0.029(6) -0.014(5) 0.003(5) 0.001(5)
C32 0.059(7) 0.048(7) 0.061(8) 0.000(5) 0.017(6) -0.014(6)
C33 0.067(8) 0.091(10) 0.071(10) 0.005(8) 0.012(7) -0.029(9)
C34 0.047(8) 0.072(10) 0.126(14) -0.017(7) 0.026(8) -0.049(10)
C35 0.047(7) 0.052(8) 0.111(12) -0.007(6) 0.025(8) 0.002(8)
C36 0.046(6) 0.053(7) 0.059(8) -0.011(6) 0.006(6) 0.001(6)
C41 0.036(5) 0.039(6) 0.037(6) -0.001(5) -0.001(5) 0.001(5)
C42 0.052(6) 0.064(7) 0.049(7) -0.005(6) 0.004(6) 0.024(6)
C43 0.071(8) 0.064(8) 0.056(8) -0.009(7) -0.017(7) 0.032(6)
C44 0.064(8) 0.058(8) 0.080(10) 0.004(7) -0.021(7) 0.023(7)
C45 0.050(7) 0.074(9) 0.073(9) 0.026(6) 0.005(7) 0.000(7)
C46 0.049(6) 0.062(7) 0.048(7) 0.008(6) 0.005(6) -0.002(6)
Cl1 0.106(3) 0.084(2) 0.103(3) -0.009(2) 0.012(2) -0.011(2)
Cl2 0.114(4) 0.210(6) 0.467(11) -0.044(4) 0.127(5) -0.152(7)
Cl3 0.205(5) 0.282(7) 0.101(4) 0.136(5) -0.064(4) -0.085(4)
C1S 0.059(9) 0.165(16) 0.21(2) -0.002(10) -0.009(11) -0.137(15)
Cl5 0.127(3) 0.115(3) 0.084(3) 0.009(2) 0.033(2) -0.017(2)
Cl4 0.150(5) 0.084(4) 0.159(6) 0.000 0.081(4) 0.000
C2S 0.042(18) 0.12(2) 0.18(4) 0.011(13) 0.05(2) 0.10(2)

loop_
_atom_type_symbol
_atom_type_description
_atom_type_scat_dispersion_real
_atom_type_scat_dispersion_imag
_atom_type_scat_source
C C 0.0033 0.0016 'International Tables Vol C Tables 4.2.6.8 and 6.1.1.4'
H H 0.0000 0.0000 'International Tables Vol C Tables 4.2.6.8 and 6.1.1.4'
I I -0.4742 1.8119 'International Tables Vol C Tables 4.2.6.8 and 6.1.1.4'
P P 0.1023 0.0942 'International Tables Vol C Tables 4.2.6.8 and 6.1.1.4'
Pd Pd -0.9988 1.0072 'International Tables Vol C Tables 4.2.6.8 and 6.1.1.4'
Cl Cl 0.1484 0.1585 'International Tables Vol C Tables 4.2.6.8 and 6.1.1.4'

loop_
_geom_angle_atom_site_label_1
_geom_angle_atom_site_label_2
_geom_angle_atom_site_label_3
_geom_angle_site_symmetry_1
_geom_angle_site_symmetry_3
_geom_angle
P1 Pd1 P2 . . 172.93(9)
P1 Pd1 I2 . . 92.51(6)
P2 Pd1 I2 . . 91.96(6)
P1 Pd1 I1 . . 88.09(6)
P2 Pd1 I1 . . 88.75(6)
I2 Pd1 I1 . . 167.36(4)
C1 P1 C11 . . 106.1(4)
C1 P1 C21 . . 103.4(4)
C11 P1 C21 . . 103.6(4)
C1 P1 Pd1 . . 107.8(3)
C11 P1 Pd1 . . 115.3(3)
C21 P1 Pd1 . . 119.5(3)
C10 P2 C31 7_656 . 101.7(4)
C10 P2 C41 7_656 . 106.7(4)
C31 P2 C41 . . 104.5(4)
C10 P2 Pd1 7_656 . 109.3(3)
C31 P2 Pd1 . . 119.1(3)
C41 P2 Pd1 . . 114.2(3)
C2 C1 P1 . . 165.4(9)
C1 C2 C3 . . 173.7(10)
C4 C3 C8 . . 118.9(8)
C4 C3 C2 . . 120.0(8)
C8 C3 C2 . . 121.1(8)
C3 C4 C5 . . 120.6(9)
C3 C4 H4A . . 119.7
C5 C4 H4A . . 119.7
C6 C5 C4 . . 120.4(9)
C6 C5 H5A . . 119.8
C4 C5 H5A . . 119.8
C5 C6 C7 . . 119.3(9)
C5 C6 C9 . . 120.1(9)
C7 C6 C9 . . 120.5(9)
C6 C7 C8 . . 120.9(9)
C6 C7 H7A . . 119.5
C8 C7 H7A . . 119.5
C7 C8 C3 . . 119.8(8)
C7 C8 H8A . . 120.1
C3 C8 H8A . . 120.1
C10 C9 C6 . . 175.6(10)
C9 C10 P2 . 7_656 172.5(9)
C16 C11 C12 . . 119.8(8)
C16 C11 P1 . . 121.5(7)
C12 C11 P1 . . 118.7(7)
C13 C12 C11 . . 119.9(9)
C13 C12 H12A . . 120.1
C11 C12 H12A . . 120.1
C14 C13 C12 . . 119.6(10)
C14 C13 H13A . . 120.2
C12 C13 H13A . . 120.2
C13 C14 C15 . . 121.1(9)
C13 C14 H14A . . 119.4
C15 C14 H14A . . 119.4
C16 C15 C14 . . 119.1(10)
C16 C15 H15A . . 120.5
C14 C15 H15A . . 120.5
C15 C16 C11 . . 120.5(10)
C15 C16 H16A . . 119.8
C11 C16 H16A . . 119.8
C22 C21 C26 . . 118.2(8)
C22 C21 P1 . . 119.7(7)
C26 C21 P1 . . 122.0(7)
C23 C22 C21 . . 121.0(9)
C23 C22 H22A . . 119.5
C21 C22 H22A . . 119.5
C22 C23 C24 . . 119.8(9)
C22 C23 H23A . . 120.1
C24 C23 H23A . . 120.1
C25 C24 C23 . . 120.3(9)
C25 C24 H24A . . 119.8
C23 C24 H24A . . 119.8
C24 C25 C26 . . 119.9(10)
C24 C25 H25A . . 120.1
C26 C25 H25A . . 120.1
C25 C26 C21 . . 120.8(9)
C25 C26 H26A . . 119.6
C21 C26 H26A . . 119.6
C32 C31 C36 . . 118.5(10)
C32 C31 P2 . . 122.7(8)
C36 C31 P2 . . 118.6(8)
C33 C32 C31 . . 121.3(11)
C33 C32 H32A . . 119.4
C31 C32 H32A . . 119.4
C34 C33 C32 . . 119.6(12)
C34 C33 H33A . . 120.2
C32 C33 H33A . . 120.2
C33 C34 C35 . . 122.2(13)
C33 C34 H34A . . 118.9
C35 C34 H34A . . 118.9
C34 C35 C36 . . 117.9(12)
C34 C35 H35A . . 121.0
C36 C35 H35A . . 121.0
C31 C36 C35 . . 120.4(10)
C31 C36 H36A . . 119.8
C35 C36 H36A . . 119.8
C46 C41 C42 . . 120.2(9)
C46 C41 P2 . . 122.3(7)
C42 C41 P2 . . 117.4(7)
C43 C42 C41 . . 119.3(10)
C43 C42 H42A . . 120.3
C41 C42 H42A . . 120.3
C44 C43 C42 . . 122.2(11)
C44 C43 H43A . . 118.9
C42 C43 H43A . . 118.9
C43 C44 C45 . . 117.9(10)
C43 C44 H44A . . 121.0
C45 C44 H44A . . 121.0
C44 C45 C46 . . 121.6(10)
C44 C45 H45A . . 119.2
C46 C45 H45A . . 119.2
C41 C46 C45 . . 118.7(10)
C41 C46 H46A . . 120.6
C45 C46 H46A . . 120.6
Cl2 C1S Cl1 . . 108.6(5)
Cl2 C1S Cl3 . . 110.6(6)
Cl1 C1S Cl3 . . 111.2(5)
Cl2 C1S H1SA . . 108.8
Cl1 C1S H1SA . . 108.8
Cl3 C1S H1SA . . 108.8
C2S Cl5 C2S 2_756 . 33.7(14)
C2S Cl4 C2S . 2_756 33.6(15)
C2S C2S Cl5 2_756 2_756 74(2)
C2S C2S Cl4 2_756 . 73.2(7)
Cl5 C2S Cl4 2_756 . 111.7(10)
C2S C2S Cl5 2_756 . 72.5(17)
Cl5 C2S Cl5 2_756 . 113.0(10)
Cl4 C2S Cl5 . . 111.2(10)
C2S C2S H2SA 2_756 . 179.2
Cl5 C2S H2SA 2_756 . 106.9
Cl4 C2S H2SA . . 106.8
Cl5 C2S H2SA . . 106.8

loop_
_geom_bond_atom_site_label_1
_geom_bond_atom_site_label_2
_geom_bond_site_symmetry_2
_geom_bond_distance
Pd1 P1 . 2.313(2)
Pd1 P2 . 2.321(2)
Pd1 I2 . 2.5880(9)
Pd1 I1 . 2.6155(9)
P1 C1 . 1.743(10)
P1 C11 . 1.812(9)
P1 C21 . 1.813(8)
P2 C10 7_656 1.749(9)
P2 C31 . 1.806(10)
P2 C41 . 1.809(9)
C1 C2 . 1.202(11)
C2 C3 . 1.434(12)
C3 C4 . 1.388(12)
C3 C8 . 1.393(11)
C4 C5 . 1.388(12)
C4 H4A . 0.9500
C5 C6 . 1.371(12)
C5 H5A . 0.9500
C6 C7 . 1.384(11)
C6 C9 . 1.430(12)
C7 C8 . 1.384(11)
C7 H7A . 0.9500
C8 H8A . 0.9500
C9 C10 . 1.191(11)
C10 P2 7_656 1.749(9)
C11 C16 . 1.386(11)
C11 C12 . 1.390(11)
C12 C13 . 1.386(12)
C12 H12A . 0.9500
C13 C14 . 1.363(12)
C13 H13A . 0.9500
C14 C15 . 1.396(13)
C14 H14A . 0.9500
C15 C16 . 1.370(12)
C15 H15A . 0.9500
C16 H16A . 0.9500
C21 C22 . 1.384(11)
C21 C26 . 1.395(11)
C22 C23 . 1.379(11)
C22 H22A . 0.9500
C23 C24 . 1.383(13)
C23 H23A . 0.9500
C24 C25 . 1.365(13)
C24 H24A . 0.9500
C25 C26 . 1.384(11)
C25 H25A . 0.9500
C26 H26A . 0.9500
C31 C32 . 1.379(12)
C31 C36 . 1.384(12)
C32 C33 . 1.367(13)
C32 H32A . 0.9500
C33 C34 . 1.349(16)
C33 H33A . 0.9500
C34 C35 . 1.370(15)
C34 H34A . 0.9500
C35 C36 . 1.408(13)
C35 H35A . 0.9500
C36 H36A . 0.9500
C41 C46 . 1.364(11)
C41 C42 . 1.386(12)
C42 C43 . 1.373(12)
C42 H42A . 0.9500
C43 C44 . 1.351(13)
C43 H43A . 0.9500
C44 C45 . 1.381(14)
C44 H44A . 0.9500
C45 C46 . 1.396(13)
C45 H45A . 0.9500
C46 H46A . 0.9500
Cl1 C1S . 1.728(5)
Cl2 C1S . 1.728(5)
Cl3 C1S . 1.728(5)
C1S H1SA . 1.0000
Cl5 C2S 2_756 1.71(2)
Cl5 C2S . 1.723(11)
Cl4 C2S . 1.723(11)
Cl4 C2S 2_756 1.723(11)
C2S C2S 2_756 1.00(4)
C2S Cl5 2_756 1.71(2)
C2S H2SA . 0.9600
